data_1567162
loop_
_publ_author_name
'Zafar, Mohammad'
'Ahmad, Asif'
'Saha, Suvam'
'Ramalakshmi, Rongala'
'Roisnel, Thierry'
'Ghosh, Sundargopal'

_publ_section_title
;
 Cooperative B--H bond activation: dual site borane activation by redox
 active \k2-N,S-chelated complexes
;
_journal_issue 29
_journal_name_full 'Chemical Science'
_journal_page_first 8567
_journal_page_last 8575
_journal_paper_doi 10.1039/D2SC00907B
_journal_volume 13
_journal_year 2022
_chemical_compound_source 'synthesis as described'
_chemical_formula_moiety 'C32 H45 B2 N2 P Ru S5'
_chemical_formula_sum 'C32 H45 B2 N2 P Ru S5'
_chemical_formula_weight 771.66
_space_group_crystal_system monoclinic
_space_group_IT_number 14
_space_group_name_Hall '-P 2ybc'
_space_group_name_H-M_alt 'P 1 21/c 1'
_atom_sites_solution_hydrogens mixed
_atom_sites_solution_primary dual
_atom_sites_solution_secondary difmap
_audit_update_record
;
2020-02-15 deposited with the CCDC.	2022-06-23 downloaded from the CCDC.
;
_cell_angle_alpha 90
_cell_angle_beta 115.089(2)
_cell_angle_gamma 90
_cell_formula_units_Z 4
_cell_length_a 17.2497(13)
_cell_length_b 15.0068(10)
_cell_length_c 19.7663(14)
_cell_measurement_reflns_used 9880
_cell_measurement_temperature 150
_cell_measurement_theta_max 27.5335
_cell_measurement_theta_min 2.4907
_cell_measurement_wavelength 0.71073
_cell_volume 4634.0(6)
_computing_cell_refinement 'APEX3 (Bruker, 2015)'
_computing_data_collection 'SAINT (Bruker, 2014)'
_computing_data_reduction 'SAINT (Bruker, 2014)'
_computing_molecular_graphics 'PLATON, A.L.Spek, Acta Cryst. 2009, D65, 148-155'
_computing_publication_material 'CRYSCALC (T. Roisnel, local program, 2019)'
_computing_structure_refinement 'SHELXL-2018_3 (Sheldrick, 2018)'
_computing_structure_solution 'SHELXT (G. Sheldrick, 2015)'
_diffrn_ambient_temperature 150
_diffrn_detector '(CMOS) PHOTON 100'
_diffrn_detector_area_resol_mean 10.4167
_diffrn_measured_fraction_theta_full 0.998
_diffrn_measured_fraction_theta_max 0.998
_diffrn_measurement_device_type 'D8 VENTURE Bruker AXS'
_diffrn_measurement_method 'rotation images'
_diffrn_orient_matrix_UB_11 -0.0338422
_diffrn_orient_matrix_UB_12 0.0115502
_diffrn_orient_matrix_UB_13 0.0295388
_diffrn_orient_matrix_UB_21 -0.0369143
_diffrn_orient_matrix_UB_22 0.0430843
_diffrn_orient_matrix_UB_23 -0.0389499
_diffrn_orient_matrix_UB_31 -0.0399873
_diffrn_orient_matrix_UB_32 -0.0495485
_diffrn_orient_matrix_UB_33 -0.0269827
_diffrn_radiation_monochromator 'multilayer monochromator'
_diffrn_radiation_probe x-ray
_diffrn_radiation_source 'Incoatec microfocus sealed tube'
_diffrn_radiation_type MoK\a
_diffrn_radiation_wavelength 0.71073
_diffrn_reflns_av_R_equivalents 0.0553
_diffrn_reflns_av_unetI/netI 0.0282
_diffrn_reflns_limit_h_max 22
_diffrn_reflns_limit_h_min -22
_diffrn_reflns_limit_k_max 19
_diffrn_reflns_limit_k_min -19
_diffrn_reflns_limit_l_max 25
_diffrn_reflns_limit_l_min -25
_diffrn_reflns_number 85468
_diffrn_reflns_theta_full 25.242
_diffrn_reflns_theta_max 27.500
_diffrn_reflns_theta_min 2.940
_diffrn_source_current 1.0
_diffrn_source_voltage 50.0
_exptl_absorpt_coefficient_mu 0.618
_exptl_absorpt_correction_T_max 0.940
_exptl_absorpt_correction_T_min 0.744
_exptl_absorpt_correction_type multi-scan
_exptl_absorpt_process_details
;
  [Sheldrick, G.M. (2014). SADABS Bruker AXS Inc., Madison, Wisconsin, USA]
;
_exptl_crystal_colour yellow
_exptl_crystal_density_diffrn 1.106
_exptl_crystal_description stick
_exptl_crystal_F_000 1600
_exptl_crystal_size_max 0.620
_exptl_crystal_size_mid 0.190
_exptl_crystal_size_min 0.100
_refine_diff_density_max 0.813
_refine_diff_density_min -0.787
_refine_diff_density_rms 0.078
_refine_ls_extinction_method none
_refine_ls_goodness_of_fit_ref 1.136
_refine_ls_hydrogen_treatment mixed
_refine_ls_matrix_type full
_refine_ls_number_parameters 443
_refine_ls_number_reflns 10624
_refine_ls_number_restraints 48
_refine_ls_restrained_S_all 1.139
_refine_ls_R_factor_all 0.0472
_refine_ls_R_factor_gt 0.0356
_refine_ls_shift/su_max 0.001
_refine_ls_shift/su_mean 0.000
_refine_ls_structure_factor_coef Fsqd
_refine_ls_weighting_details 'w=1/[\s^2^(Fo^2^)+(0.0190P)^2^+7.6269P] where P=(Fo^2^+2Fc^2^)/3'
_refine_ls_weighting_scheme calc
_refine_ls_wR_factor_gt 0.0775
_refine_ls_wR_factor_ref 0.0872
_reflns_Friedel_coverage 0.000
_reflns_number_gt 8909
_reflns_number_total 10624
_reflns_threshold_expression >2sigma(I)
_cod_data_source_file d2sc00907b2.cif
_cod_data_source_block SGGJ17
_cod_depositor_comments 'Adding full bibliography for 1567161--1567164.cif.'
_cod_original_sg_symbol_H-M 'P 21/c'
_cod_database_code 1567162

loop_
_space_group_symop_operation_xyz
'x, y, z'
'-x, y+1/2, -z+1/2'
'-x, -y, -z'
'x, -y-1/2, z-1/2'

loop_
_atom_site_label
_atom_site_type_symbol
_atom_site_fract_x
_atom_site_fract_y
_atom_site_fract_z
_atom_site_U_iso_or_equiv
_atom_site_adp_type
_atom_site_occupancy
_atom_site_site_symmetry_order
_atom_site_calc_flag
_atom_site_refinement_flags_posn
_atom_site_refinement_flags_adp
_atom_site_refinement_flags_occupancy
_atom_site_disorder_assembly
_atom_site_disorder_group
Ru1 Ru 0.30200(2) 0.74684(2) 0.09946(2) 0.01491(5) Uani 1 1 d . . . . .
S1 S 0.34926(4) 0.89051(4) 0.15249(3) 0.01964(11) Uani 1 1 d . . . . .
S2 S 0.40073(4) 1.05028(4) 0.08808(3) 0.02546(13) Uani 1 1 d . . . . .
S3 S 0.37711(4) 0.66378(4) 0.21117(3) 0.02058(12) Uani 1 1 d . . . . .
S4 S 0.46843(4) 0.48790(4) 0.23259(3) 0.02655(13) Uani 1 1 d . . . . .
P1 P 0.17541(4) 0.75249(4) 0.11258(3) 0.01712(11) Uani 1 1 d . . . . .
N1 N 0.34217(12) 0.90573(12) 0.01425(10) 0.0187(4) Uani 1 1 d . . . . .
N2 N 0.38676(12) 0.56023(12) 0.10355(10) 0.0192(4) Uani 1 1 d . . . . .
C1 C 0.36121(14) 0.94233(14) 0.08134(12) 0.0195(4) Uani 1 1 d . . . . .
C2 C 0.39342(15) 1.04431(15) -0.00224(13) 0.0230(5) Uani 1 1 d . . . . .
C3 C 0.41686(17) 1.10725(17) -0.04182(15) 0.0299(5) Uani 1 1 d . . . . .
H3 H 0.440989 1.162676 -0.019653 0.036 Uiso 1 1 calc R U . . .
C4 C 0.40433(19) 1.08751(18) -0.11410(15) 0.0340(6) Uani 1 1 d . . . . .
H4 H 0.420068 1.129686 -0.141892 0.041 Uiso 1 1 calc R U . . .
C5 C 0.36879(18) 1.00621(18) -0.14640(15) 0.0322(6) Uani 1 1 d . . . . .
H5 H 0.359196 0.994473 -0.196561 0.039 Uiso 1 1 calc R U . . .
C6 C 0.34712(17) 0.94211(16) -0.10701(14) 0.0264(5) Uani 1 1 d . . . . .
H6 H 0.324341 0.886213 -0.129034 0.032 Uiso 1 1 calc R U . . .
C7 C 0.35961(14) 0.96176(15) -0.03437(13) 0.0213(4) Uani 1 1 d . . . . .
B1 B 0.31235(17) 0.80823(17) -0.00265(14) 0.0211(5) Uani 1 1 d . . . . .
H1A H 0.2768(17) 0.7970(18) -0.0624(15) 0.025 Uiso 1 1 d . U . . .
H2A H 0.3039(17) 0.6004(18) -0.0095(15) 0.025 Uiso 1 1 d . U . . .
B2 B 0.33566(18) 0.62983(17) 0.04364(14) 0.0211(5) Uani 1 1 d . . . . .
H1B H 0.2497(17) 0.7992(18) 0.0165(15) 0.025 Uiso 1 1 d . U . . .
H2B H 0.2637(17) 0.6499(18) 0.0538(15) 0.025 Uiso 1 1 d . U . . .
C10 C 0.40726(14) 0.57366(15) 0.17647(12) 0.0196(4) Uani 1 1 d . . . . .
C11 C 0.46761(15) 0.43233(15) 0.15478(13) 0.0224(5) Uani 1 1 d . . . . .
C12 C 0.50624(16) 0.35143(17) 0.15281(14) 0.0278(5) Uani 1 1 d . . . . .
H12 H 0.536520 0.318003 0.197075 0.033 Uiso 1 1 calc R U . . .
C13 C 0.49902(17) 0.32153(17) 0.08439(15) 0.0319(6) Uani 1 1 d . . . . .
H13 H 0.525264 0.266918 0.081431 0.038 Uiso 1 1 calc R U . . .
C14 C 0.45354(17) 0.37060(17) 0.01931(15) 0.0305(5) Uani 1 1 d . . . . .
H14 H 0.449385 0.348546 -0.027159 0.037 Uiso 1 1 calc R U . . .
C15 C 0.41443(17) 0.45063(16) 0.02109(14) 0.0268(5) Uani 1 1 d . . . . .
H15 H 0.383947 0.483761 -0.023310 0.032 Uiso 1 1 calc R U . . .
C16 C 0.42116(15) 0.48106(15) 0.08993(12) 0.0211(4) Uani 1 1 d . . . . .
C17 C 0.08473(16) 0.79251(17) 0.02598(14) 0.0271(5) Uani 1 1 d . . . . .
H17 H 0.031397 0.788216 0.034032 0.032 Uiso 1 1 calc R U . . .
C18 C 0.09559(18) 0.89025(17) 0.00878(15) 0.0322(6) Uani 1 1 d . . . . .
H18A H 0.097323 0.928303 0.050313 0.039 Uiso 1 1 calc R U . . .
H18B H 0.150650 0.897366 0.004950 0.039 Uiso 1 1 calc R U . . .
C19 C 0.0222(2) 0.9209(2) -0.06434(17) 0.0505(9) Uani 1 1 d . . . . .
H19A H -0.032451 0.918477 -0.059240 0.061 Uiso 1 1 calc R U . . .
H19B H 0.032017 0.983360 -0.074784 0.061 Uiso 1 1 calc R U . . .
C20 C 0.0161(3) 0.8616(2) -0.12909(18) 0.0617(11) Uani 1 1 d . . . . .
H20A H -0.031836 0.881908 -0.175744 0.074 Uiso 1 1 calc R U . . .
H20B H 0.069634 0.866279 -0.135828 0.074 Uiso 1 1 calc R U . . .
C21 C 0.0016(2) 0.7650(2) -0.11379(18) 0.0530(9) Uani 1 1 d . . . . .
H21A H -0.000604 0.727157 -0.155567 0.064 Uiso 1 1 calc R U . . .
H21B H -0.054078 0.759826 -0.110795 0.064 Uiso 1 1 calc R U . . .
C22 C 0.07310(18) 0.73217(18) -0.04074(14) 0.0336(6) Uani 1 1 d . . . . .
H22A H 0.127468 0.730073 -0.046311 0.040 Uiso 1 1 calc R U . . .
H22B H 0.059728 0.670868 -0.030510 0.040 Uiso 1 1 calc R U . . .
C23 C 0.17726(15) 0.83320(15) 0.18504(13) 0.0217(4) Uani 1 1 d . . . . .
H23 H 0.193973 0.891563 0.170685 0.026 Uiso 1 1 calc R U . . .
C24 C 0.09321(17) 0.8515(2) 0.19168(15) 0.0344(6) Uani 1 1 d . . . . .
H24A H 0.047671 0.866332 0.141867 0.041 Uiso 1 1 calc R U . . .
H24B H 0.075451 0.797361 0.210055 0.041 Uiso 1 1 calc R U . . .
C25 C 0.1046(2) 0.9287(2) 0.24546(17) 0.0481(8) Uani 1 1 d . . . . .
H25A H 0.118957 0.983554 0.225411 0.058 Uiso 1 1 calc R U . . .
H25B H 0.050135 0.939131 0.249671 0.058 Uiso 1 1 calc R U . . .
C26 C 0.1754(2) 0.9089(2) 0.32268(17) 0.0464(8) Uani 1 1 d . . . . .
H26A H 0.183594 0.961187 0.355550 0.056 Uiso 1 1 calc R U . . .
H26B H 0.158343 0.857711 0.344965 0.056 Uiso 1 1 calc R U . . .
C27 C 0.25888(19) 0.8876(2) 0.31786(15) 0.0359(6) Uani 1 1 d . . . . .
H27A H 0.302447 0.870489 0.367965 0.043 Uiso 1 1 calc R U . . .
H27B H 0.279641 0.941469 0.301796 0.043 Uiso 1 1 calc R U . . .
C28 C 0.24832(16) 0.81160(17) 0.26273(13) 0.0257(5) Uani 1 1 d . . . . .
H28A H 0.233899 0.755850 0.281622 0.031 Uiso 1 1 calc R U . . .
H28B H 0.303024 0.802160 0.258719 0.031 Uiso 1 1 calc R U . . .
C29A C 0.1373(5) 0.6474(3) 0.1389(3) 0.0313(9) Uani 0.852(4) 1 d D . P A 1
H29A H 0.163951 0.646637 0.194750 0.038 Uiso 0.852(4) 1 calc R U P A 1
C30A C 0.1657(3) 0.5612(2) 0.1158(3) 0.0395(9) Uani 0.852(4) 1 d D . P A 1
H30A H 0.228055 0.563279 0.130294 0.047 Uiso 0.852(4) 1 calc R U P A 1
H30B H 0.136128 0.554412 0.060875 0.047 Uiso 0.852(4) 1 calc R U P A 1
C31A C 0.1446(3) 0.4805(3) 0.1539(3) 0.0598(12) Uani 0.852(4) 1 d D . P A 1
H31A H 0.160645 0.424748 0.136273 0.072 Uiso 0.852(4) 1 calc R U P A 1
H31B H 0.178570 0.484441 0.208596 0.072 Uiso 0.852(4) 1 calc R U P A 1
C32A C 0.0490(3) 0.4780(3) 0.1361(3) 0.0680(14) Uani 0.852(4) 1 d D . P A 1
H32A H 0.015714 0.465656 0.082207 0.082 Uiso 0.852(4) 1 calc R U P A 1
H32B H 0.038383 0.428856 0.164458 0.082 Uiso 0.852(4) 1 calc R U P A 1
C33A C 0.0193(3) 0.5622(3) 0.1550(3) 0.0756(16) Uani 0.852(4) 1 d D . P A 1
H33A H 0.047458 0.571255 0.209720 0.091 Uiso 0.852(4) 1 calc R U P A 1
H33B H -0.043277 0.559038 0.139525 0.091 Uiso 0.852(4) 1 calc R U P A 1
C34A C 0.0398(2) 0.6428(3) 0.1152(3) 0.0533(11) Uani 0.852(4) 1 d D . P A 1
H34A H 0.009505 0.635556 0.060385 0.064 Uiso 0.852(4) 1 calc R U P A 1
H34B H 0.019977 0.698814 0.129163 0.064 Uiso 0.852(4) 1 calc R U P A 1
C29B C 0.128(3) 0.6428(17) 0.1266(16) 0.0313(9) Uani 0.148(4) 1 d D U P A 2
H29B H 0.064857 0.650202 0.105535 0.038 Uiso 0.148(4) 1 calc R U P A 2
C30B C 0.147(2) 0.5643(18) 0.0869(16) 0.063(11) Uani 0.148(4) 1 d D U P A 2
H30C H 0.209300 0.553434 0.108133 0.075 Uiso 0.148(4) 1 calc R U P A 2
H30D H 0.126867 0.578228 0.033124 0.075 Uiso 0.148(4) 1 calc R U P A 2
C31B C 0.1008(18) 0.4798(16) 0.0960(13) 0.065(7) Uani 0.148(4) 1 d D U P A 2
H31C H 0.038134 0.489571 0.070902 0.078 Uiso 0.148(4) 1 calc R U P A 2
H31D H 0.114491 0.429209 0.070763 0.078 Uiso 0.148(4) 1 calc R U P A 2
C32B C 0.1260(19) 0.4550(14) 0.1780(13) 0.0680(14) Uani 0.148(4) 1 d D U P A 2
H32C H 0.090515 0.404342 0.180451 0.082 Uiso 0.148(4) 1 calc R U P A 2
H32D H 0.186677 0.436046 0.201403 0.082 Uiso 0.148(4) 1 calc R U P A 2
C33B C 0.1143(17) 0.5300(14) 0.2191(13) 0.063(7) Uani 0.148(4) 1 d D U P A 2
H33C H 0.137464 0.514687 0.272864 0.075 Uiso 0.148(4) 1 calc R U P A 2
H33D H 0.052331 0.542303 0.201370 0.075 Uiso 0.148(4) 1 calc R U P A 2
C34B C 0.1599(12) 0.6148(11) 0.2091(10) 0.037(4) Uani 0.148(4) 1 d D U P A 2
H34C H 0.150063 0.664503 0.237472 0.044 Uiso 0.148(4) 1 calc R U P A 2
H34D H 0.222323 0.603623 0.230260 0.044 Uiso 0.148(4) 1 calc R U P A 2
S5 S 0.40689(4) 0.73017(4) 0.04919(3) 0.02335(12) Uani 1 1 d . . . . .

loop_
_atom_site_aniso_label
_atom_site_aniso_U_11
_atom_site_aniso_U_22
_atom_site_aniso_U_33
_atom_site_aniso_U_23
_atom_site_aniso_U_13
_atom_site_aniso_U_12
Ru1 0.01916(9) 0.01333(8) 0.01232(8) -0.00050(6) 0.00677(6) 0.00129(6)
S1 0.0272(3) 0.0170(2) 0.0157(2) -0.00237(19) 0.0101(2) -0.0037(2)
S2 0.0376(3) 0.0176(3) 0.0203(3) -0.0009(2) 0.0114(2) -0.0059(2)
S3 0.0297(3) 0.0171(2) 0.0140(2) -0.00178(19) 0.0083(2) 0.0061(2)
S4 0.0364(3) 0.0247(3) 0.0147(3) 0.0010(2) 0.0071(2) 0.0148(2)
P1 0.0183(3) 0.0151(2) 0.0175(3) -0.0004(2) 0.0072(2) 0.0000(2)
N1 0.0235(9) 0.0165(9) 0.0161(9) 0.0003(7) 0.0084(7) 0.0002(7)
N2 0.0269(10) 0.0147(8) 0.0168(9) -0.0013(7) 0.0100(8) 0.0024(7)
C1 0.0234(11) 0.0168(10) 0.0187(10) -0.0007(8) 0.0091(9) -0.0023(8)
C2 0.0284(12) 0.0188(11) 0.0222(11) 0.0016(9) 0.0111(9) -0.0013(9)
C3 0.0371(14) 0.0228(12) 0.0298(13) 0.0047(10) 0.0142(11) -0.0041(10)
C4 0.0467(16) 0.0306(13) 0.0304(14) 0.0104(11) 0.0219(12) -0.0034(12)
C5 0.0445(15) 0.0341(14) 0.0228(12) 0.0040(10) 0.0188(11) -0.0016(12)
C6 0.0368(13) 0.0238(11) 0.0231(12) -0.0001(9) 0.0169(10) -0.0005(10)
C7 0.0234(11) 0.0189(10) 0.0224(11) 0.0029(9) 0.0106(9) 0.0001(8)
B1 0.0302(13) 0.0161(11) 0.0171(11) -0.0009(9) 0.0102(10) -0.0006(10)
B2 0.0316(13) 0.0160(11) 0.0153(11) -0.0006(9) 0.0094(10) 0.0056(10)
C10 0.0202(10) 0.0204(10) 0.0156(10) 0.0005(8) 0.0050(8) 0.0065(8)
C11 0.0280(12) 0.0189(11) 0.0196(11) -0.0021(8) 0.0095(9) 0.0046(9)
C12 0.0300(12) 0.0245(12) 0.0261(12) -0.0010(10) 0.0092(10) 0.0082(10)
C13 0.0359(14) 0.0258(12) 0.0336(14) -0.0066(10) 0.0143(11) 0.0104(11)
C14 0.0398(14) 0.0277(13) 0.0275(13) -0.0075(10) 0.0178(11) 0.0046(11)
C15 0.0369(13) 0.0239(12) 0.0215(11) -0.0021(9) 0.0143(10) 0.0027(10)
C16 0.0244(11) 0.0213(11) 0.0183(10) -0.0003(8) 0.0098(9) 0.0067(9)
C17 0.0235(11) 0.0277(12) 0.0240(12) 0.0019(10) 0.0042(9) 0.0044(9)
C18 0.0413(15) 0.0245(12) 0.0272(13) 0.0033(10) 0.0111(11) 0.0129(11)
C19 0.061(2) 0.0384(16) 0.0345(16) 0.0076(13) 0.0036(14) 0.0268(15)
C20 0.083(3) 0.052(2) 0.0255(15) 0.0076(14) -0.0009(16) 0.0279(19)
C21 0.0503(19) 0.054(2) 0.0292(15) -0.0059(14) -0.0079(14) 0.0108(15)
C22 0.0347(14) 0.0280(13) 0.0235(12) -0.0045(10) -0.0017(11) 0.0032(11)
C23 0.0260(11) 0.0209(11) 0.0200(11) 0.0004(9) 0.0116(9) 0.0039(9)
C24 0.0308(13) 0.0467(16) 0.0294(13) 0.0011(12) 0.0162(11) 0.0110(12)
C25 0.0499(18) 0.064(2) 0.0333(15) -0.0043(14) 0.0205(14) 0.0291(16)
C26 0.0547(19) 0.059(2) 0.0301(15) -0.0030(14) 0.0228(14) 0.0213(16)
C27 0.0446(16) 0.0398(15) 0.0219(12) -0.0085(11) 0.0128(11) 0.0078(12)
C28 0.0282(12) 0.0292(12) 0.0212(11) -0.0001(9) 0.0118(10) 0.0041(10)
C29A 0.032(2) 0.0267(13) 0.035(2) 0.0003(13) 0.014(2) -0.0088(12)
C30A 0.052(2) 0.0214(16) 0.044(3) 0.0024(15) 0.019(2) -0.0070(15)
C31A 0.082(3) 0.0297(19) 0.063(3) 0.0042(19) 0.027(2) -0.018(2)
C32A 0.073(3) 0.054(2) 0.076(3) 0.003(2) 0.030(2) -0.032(2)
C33A 0.077(3) 0.071(3) 0.096(4) -0.004(3) 0.054(3) -0.040(3)
C34A 0.042(2) 0.043(2) 0.085(3) -0.001(2) 0.037(2) -0.0151(17)
C29B 0.032(2) 0.0267(13) 0.035(2) 0.0003(13) 0.014(2) -0.0088(12)
C30B 0.063(11) 0.062(12) 0.063(12) 0.001(4) 0.026(6) -0.002(4)
C31B 0.065(8) 0.063(8) 0.065(8) 0.000(4) 0.025(5) -0.003(4)
C32B 0.073(3) 0.054(2) 0.076(3) 0.003(2) 0.030(2) -0.032(2)
C33B 0.064(8) 0.060(8) 0.062(8) 0.003(4) 0.025(5) -0.006(4)
C34B 0.037(5) 0.031(5) 0.035(5) 0.006(4) 0.009(4) -0.006(4)
S5 0.0290(3) 0.0218(3) 0.0250(3) 0.0021(2) 0.0171(2) 0.0047(2)

loop_
_atom_type_symbol
_atom_type_description
_atom_type_scat_dispersion_real
_atom_type_scat_dispersion_imag
_atom_type_scat_source
C C 0.0033 0.0016 'International Tables Vol C Tables 4.2.6.8 and 6.1.1.4'
H H 0.0000 0.0000 'International Tables Vol C Tables 4.2.6.8 and 6.1.1.4'
N N 0.0061 0.0033 'International Tables Vol C Tables 4.2.6.8 and 6.1.1.4'
P P 0.1023 0.0942 'International Tables Vol C Tables 4.2.6.8 and 6.1.1.4'
Ru Ru -1.2594 0.8363 'International Tables Vol C Tables 4.2.6.8 and 6.1.1.4'
S S 0.1246 0.1234 'International Tables Vol C Tables 4.2.6.8 and 6.1.1.4'
B B 0.0013 0.0007 'International Tables Vol C Tables 4.2.6.8 and 6.1.1.4'

loop_
_geom_angle_atom_site_label_1
_geom_angle_atom_site_label_2
_geom_angle_atom_site_label_3
_geom_angle
_geom_angle_site_symmetry_1
_geom_angle_site_symmetry_3
_geom_angle_publ_flag
B2 Ru1 B1 75.66(9) . . ?
B2 Ru1 P1 122.07(7) . . ?
B1 Ru1 P1 120.98(7) . . ?
B2 Ru1 S3 84.00(6) . . ?
B1 Ru1 S3 144.16(7) . . ?
P1 Ru1 S3 94.80(2) . . ?
B2 Ru1 S1 143.18(7) . . ?
B1 Ru1 S1 83.34(6) . . ?
P1 Ru1 S1 94.64(2) . . ?
S3 Ru1 S1 96.62(2) . . ?
B2 Ru1 S5 48.08(7) . . ?
B1 Ru1 S5 47.85(7) . . ?
P1 Ru1 S5 163.47(2) . . ?
S3 Ru1 S5 96.83(2) . . ?
S1 Ru1 S5 95.64(2) . . ?
B2 Ru1 H1B 91.6(9) . . ?
B1 Ru1 H1B 33.8(9) . . ?
P1 Ru1 H1B 87.2(9) . . ?
S3 Ru1 H1B 175.6(9) . . ?
S1 Ru1 H1B 87.1(9) . . ?
S5 Ru1 H1B 80.4(9) . . ?
B2 Ru1 H2B 36.9(9) . . ?
B1 Ru1 H2B 92.0(9) . . ?
P1 Ru1 H2B 85.2(9) . . ?
S3 Ru1 H2B 88.9(9) . . ?
S1 Ru1 H2B 174.5(9) . . ?
S5 Ru1 H2B 83.3(9) . . ?
H1B Ru1 H2B 87.4(13) . . ?
C1 S1 Ru1 100.91(8) . . ?
C2 S2 C1 91.03(11) . . ?
C10 S3 Ru1 100.48(8) . . ?
C10 S4 C11 90.89(11) . . ?
C17 P1 C23 103.33(11) . . ?
C17 P1 C29A 105.7(2) . . ?
C23 P1 C29A 103.19(17) . . ?
C17 P1 C29B 99.7(14) . . ?
C23 P1 C29B 108.6(8) . . ?
C17 P1 Ru1 112.01(9) . . ?
C23 P1 Ru1 113.65(8) . . ?
C29A P1 Ru1 117.5(2) . . ?
C29B P1 Ru1 117.8(14) . . ?
C1 N1 C7 113.48(18) . . ?
C1 N1 B1 121.52(18) . . ?
C7 N1 B1 124.76(19) . . ?
C10 N2 C16 113.06(18) . . ?
C10 N2 B2 121.69(18) . . ?
C16 N2 B2 125.13(18) . . ?
N1 C1 S1 124.59(17) . . ?
N1 C1 S2 112.37(16) . . ?
S1 C1 S2 123.03(13) . . ?
C3 C2 C7 120.6(2) . . ?
C3 C2 S2 129.12(19) . . ?
C7 C2 S2 110.24(17) . . ?
C4 C3 C2 118.7(2) . . ?
C4 C3 H3 120.7 . . ?
C2 C3 H3 120.7 . . ?
C3 C4 C5 120.4(2) . . ?
C3 C4 H4 119.8 . . ?
C5 C4 H4 119.8 . . ?
C6 C5 C4 121.5(2) . . ?
C6 C5 H5 119.3 . . ?
C4 C5 H5 119.3 . . ?
C5 C6 C7 118.2(2) . . ?
C5 C6 H6 120.9 . . ?
C7 C6 H6 120.9 . . ?
C6 C7 C2 120.5(2) . . ?
C6 C7 N1 126.6(2) . . ?
C2 C7 N1 112.9(2) . . ?
N1 B1 S5 109.57(16) . . ?
N1 B1 Ru1 109.53(15) . . ?
S5 B1 Ru1 69.50(8) . . ?
N1 B1 H1A 111.4(15) . . ?
S5 B1 H1A 116.5(14) . . ?
Ru1 B1 H1A 132.4(14) . . ?
N1 B1 H1B 106.3(12) . . ?
S5 B1 H1B 114.0(12) . . ?
Ru1 B1 H1B 46.7(12) . . ?
H1A B1 H1B 98.3(18) . . ?
N2 B2 S5 110.11(17) . . ?
N2 B2 Ru1 109.27(14) . . ?
S5 B2 Ru1 69.84(8) . . ?
N2 B2 H2A 111.5(15) . . ?
S5 B2 H2A 115.8(15) . . ?
Ru1 B2 H2A 132.5(15) . . ?
N2 B2 H2B 107.1(11) . . ?
S5 B2 H2B 114.7(11) . . ?
Ru1 B2 H2B 47.8(11) . . ?
H2A B2 H2B 96.8(18) . . ?
N2 C10 S3 124.52(17) . . ?
N2 C10 S4 112.72(16) . . ?
S3 C10 S4 122.77(13) . . ?
C12 C11 C16 121.7(2) . . ?
C12 C11 S4 128.03(19) . . ?
C16 C11 S4 110.25(16) . . ?
C13 C12 C11 117.7(2) . . ?
C13 C12 H12 121.1 . . ?
C11 C12 H12 121.1 . . ?
C12 C13 C14 120.8(2) . . ?
C12 C13 H13 119.6 . . ?
C14 C13 H13 119.6 . . ?
C15 C14 C13 121.5(2) . . ?
C15 C14 H14 119.3 . . ?
C13 C14 H14 119.3 . . ?
C14 C15 C16 118.0(2) . . ?
C14 C15 H15 121.0 . . ?
C16 C15 H15 121.0 . . ?
C15 C16 C11 120.2(2) . . ?
C15 C16 N2 126.7(2) . . ?
C11 C16 N2 113.06(19) . . ?
C18 C17 C22 110.8(2) . . ?
C18 C17 P1 112.21(17) . . ?
C22 C17 P1 110.55(17) . . ?
C18 C17 H17 107.7 . . ?
C22 C17 H17 107.7 . . ?
P1 C17 H17 107.7 . . ?
C19 C18 C17 111.4(2) . . ?
C19 C18 H18A 109.3 . . ?
C17 C18 H18A 109.3 . . ?
C19 C18 H18B 109.3 . . ?
C17 C18 H18B 109.3 . . ?
H18A C18 H18B 108.0 . . ?
C20 C19 C18 110.6(2) . . ?
C20 C19 H19A 109.5 . . ?
C18 C19 H19A 109.5 . . ?
C20 C19 H19B 109.5 . . ?
C18 C19 H19B 109.5 . . ?
H19A C19 H19B 108.1 . . ?
C21 C20 C19 110.3(3) . . ?
C21 C20 H20A 109.6 . . ?
C19 C20 H20A 109.6 . . ?
C21 C20 H20B 109.6 . . ?
C19 C20 H20B 109.6 . . ?
H20A C20 H20B 108.1 . . ?
C20 C21 C22 111.1(3) . . ?
C20 C21 H21A 109.4 . . ?
C22 C21 H21A 109.4 . . ?
C20 C21 H21B 109.4 . . ?
C22 C21 H21B 109.4 . . ?
H21A C21 H21B 108.0 . . ?
C21 C22 C17 112.2(2) . . ?
C21 C22 H22A 109.2 . . ?
C17 C22 H22A 109.2 . . ?
C21 C22 H22B 109.2 . . ?
C17 C22 H22B 109.2 . . ?
H22A C22 H22B 107.9 . . ?
C24 C23 C28 109.50(19) . . ?
C24 C23 P1 118.19(18) . . ?
C28 C23 P1 112.11(15) . . ?
C24 C23 H23 105.3 . . ?
C28 C23 H23 105.3 . . ?
P1 C23 H23 105.3 . . ?
C25 C24 C23 110.4(2) . . ?
C25 C24 H24A 109.6 . . ?
C23 C24 H24A 109.6 . . ?
C25 C24 H24B 109.6 . . ?
C23 C24 H24B 109.6 . . ?
H24A C24 H24B 108.1 . . ?
C26 C25 C24 111.1(2) . . ?
C26 C25 H25A 109.4 . . ?
C24 C25 H25A 109.4 . . ?
C26 C25 H25B 109.4 . . ?
C24 C25 H25B 109.4 . . ?
H25A C25 H25B 108.0 . . ?
C27 C26 C25 110.9(2) . . ?
C27 C26 H26A 109.5 . . ?
C25 C26 H26A 109.5 . . ?
C27 C26 H26B 109.5 . . ?
C25 C26 H26B 109.5 . . ?
H26A C26 H26B 108.0 . . ?
C26 C27 C28 111.8(2) . . ?
C26 C27 H27A 109.3 . . ?
C28 C27 H27A 109.3 . . ?
C26 C27 H27B 109.3 . . ?
C28 C27 H27B 109.3 . . ?
H27A C27 H27B 107.9 . . ?
C27 C28 C23 110.9(2) . . ?
C27 C28 H28A 109.5 . . ?
C23 C28 H28A 109.5 . . ?
C27 C28 H28B 109.5 . . ?
C23 C28 H28B 109.5 . . ?
H28A C28 H28B 108.0 . . ?
C30A C29A C34A 108.6(4) . . ?
C30A C29A P1 116.1(4) . . ?
C34A C29A P1 114.9(4) . . ?
C30A C29A H29A 105.4 . . ?
C34A C29A H29A 105.4 . . ?
P1 C29A H29A 105.4 . . ?
C29A C30A C31A 110.4(4) . . ?
C29A C30A H30A 109.6 . . ?
C31A C30A H30A 109.6 . . ?
C29A C30A H30B 109.6 . . ?
C31A C30A H30B 109.6 . . ?
H30A C30A H30B 108.1 . . ?
C32A C31A C30A 111.1(4) . . ?
C32A C31A H31A 109.4 . . ?
C30A C31A H31A 109.4 . . ?
C32A C31A H31B 109.4 . . ?
C30A C31A H31B 109.4 . . ?
H31A C31A H31B 108.0 . . ?
C33A C32A C31A 112.2(4) . . ?
C33A C32A H32A 109.2 . . ?
C31A C32A H32A 109.2 . . ?
C33A C32A H32B 109.2 . . ?
C31A C32A H32B 109.2 . . ?
H32A C32A H32B 107.9 . . ?
C32A C33A C34A 111.1(4) . . ?
C32A C33A H33A 109.4 . . ?
C34A C33A H33A 109.4 . . ?
C32A C33A H33B 109.4 . . ?
C34A C33A H33B 109.4 . . ?
H33A C33A H33B 108.0 . . ?
C29A C34A C33A 109.4(4) . . ?
C29A C34A H34A 109.8 . . ?
C33A C34A H34A 109.8 . . ?
C29A C34A H34B 109.8 . . ?
C33A C34A H34B 109.8 . . ?
H34A C34A H34B 108.2 . . ?
C30B C29B C34B 106(2) . . ?
C30B C29B P1 113(2) . . ?
C34B C29B P1 114(2) . . ?
C30B C29B H29B 107.6 . . ?
C34B C29B H29B 107.6 . . ?
P1 C29B H29B 107.6 . . ?
C29B C30B C31B 110(2) . . ?
C29B C30B H30C 109.6 . . ?
C31B C30B H30C 109.6 . . ?
C29B C30B H30D 109.6 . . ?
C31B C30B H30D 109.6 . . ?
H30C C30B H30D 108.1 . . ?
C32B C31B C30B 113.0(18) . . ?
C32B C31B H31C 109.0 . . ?
C30B C31B H31C 109.0 . . ?
C32B C31B H31D 109.0 . . ?
C30B C31B H31D 109.0 . . ?
H31C C31B H31D 107.8 . . ?
C33B C32B C31B 111.1(18) . . ?
C33B C32B H32C 109.4 . . ?
C31B C32B H32C 109.4 . . ?
C33B C32B H32D 109.4 . . ?
C31B C32B H32D 109.4 . . ?
H32C C32B H32D 108.0 . . ?
C32B C33B C34B 111.4(16) . . ?
C32B C33B H33C 109.3 . . ?
C34B C33B H33C 109.3 . . ?
C32B C33B H33D 109.3 . . ?
C34B C33B H33D 109.3 . . ?
H33C C33B H33D 108.0 . . ?
C29B C34B C33B 112.8(18) . . ?
C29B C34B H34C 109.0 . . ?
C33B C34B H34C 109.0 . . ?
C29B C34B H34D 109.0 . . ?
C33B C34B H34D 109.0 . . ?
H34C C34B H34D 107.8 . . ?
B1 S5 B2 94.02(11) . . ?
B1 S5 Ru1 62.65(8) . . ?
B2 S5 Ru1 62.07(8) . . ?

loop_
_geom_bond_atom_site_label_1
_geom_bond_atom_site_label_2
_geom_bond_distance
_geom_bond_site_symmetry_2
_geom_bond_publ_flag
Ru1 B2 2.276(2) . ?
Ru1 B1 2.293(3) . ?
Ru1 P1 2.3071(6) . ?
Ru1 S3 2.3837(6) . ?
Ru1 S1 2.3848(6) . ?
Ru1 S5 2.4184(6) . ?
Ru1 H1B 1.69(3) . ?
Ru1 H2B 1.69(3) . ?
S1 C1 1.694(2) . ?
S2 C2 1.738(2) . ?
S2 C1 1.741(2) . ?
S3 C10 1.695(2) . ?
S4 C10 1.734(2) . ?
S4 C11 1.744(2) . ?
P1 C17 1.862(2) . ?
P1 C23 1.866(2) . ?
P1 C29A 1.866(5) . ?
P1 C29B 1.91(3) . ?
N1 C1 1.341(3) . ?
N1 C7 1.402(3) . ?
N1 B1 1.540(3) . ?
N2 C10 1.346(3) . ?
N2 C16 1.404(3) . ?
N2 B2 1.544(3) . ?
C2 C3 1.391(3) . ?
C2 C7 1.401(3) . ?
C3 C4 1.383(4) . ?
C3 H3 0.9500 . ?
C4 C5 1.393(4) . ?
C4 H4 0.9500 . ?
C5 C6 1.385(3) . ?
C5 H5 0.9500 . ?
C6 C7 1.390(3) . ?
C6 H6 0.9500 . ?
B1 S5 1.914(3) . ?
B1 H1A 1.09(3) . ?
B1 H1B 1.29(3) . ?
B2 S5 1.917(3) . ?
B2 H2A 1.05(3) . ?
B2 H2B 1.37(3) . ?
C11 C12 1.393(3) . ?
C11 C16 1.396(3) . ?
C12 C13 1.379(4) . ?
C12 H12 0.9500 . ?
C13 C14 1.399(4) . ?
C13 H13 0.9500 . ?
C14 C15 1.385(3) . ?
C14 H14 0.9500 . ?
C15 C16 1.393(3) . ?
C15 H15 0.9500 . ?
C17 C18 1.535(4) . ?
C17 C22 1.541(4) . ?
C17 H17 1.0000 . ?
C18 C19 1.534(4) . ?
C18 H18A 0.9900 . ?
C18 H18B 0.9900 . ?
C19 C20 1.525(5) . ?
C19 H19A 0.9900 . ?
C19 H19B 0.9900 . ?
C20 C21 1.522(5) . ?
C20 H20A 0.9900 . ?
C20 H20B 0.9900 . ?
C21 C22 1.529(4) . ?
C21 H21A 0.9900 . ?
C21 H21B 0.9900 . ?
C22 H22A 0.9900 . ?
C22 H22B 0.9900 . ?
C23 C24 1.535(3) . ?
C23 C28 1.539(3) . ?
C23 H23 1.0000 . ?
C24 C25 1.528(4) . ?
C24 H24A 0.9900 . ?
C24 H24B 0.9900 . ?
C25 C26 1.526(4) . ?
C25 H25A 0.9900 . ?
C25 H25B 0.9900 . ?
C26 C27 1.517(4) . ?
C26 H26A 0.9900 . ?
C26 H26B 0.9900 . ?
C27 C28 1.533(3) . ?
C27 H27A 0.9900 . ?
C27 H27B 0.9900 . ?
C28 H28A 0.9900 . ?
C28 H28B 0.9900 . ?
C29A C30A 1.520(5) . ?
C29A C34A 1.544(9) . ?
C29A H29A 1.0000 . ?
C30A C31A 1.547(5) . ?
C30A H30A 0.9900 . ?
C30A H30B 0.9900 . ?
C31A C32A 1.533(7) . ?
C31A H31A 0.9900 . ?
C31A H31B 0.9900 . ?
C32A C33A 1.470(7) . ?
C32A H32A 0.9900 . ?
C32A H32B 0.9900 . ?
C33A C34A 1.562(6) . ?
C33A H33A 0.9900 . ?
C33A H33B 0.9900 . ?
C34A H34A 0.9900 . ?
C34A H34B 0.9900 . ?
C29B C30B 1.523(18) . ?
C29B C34B 1.54(2) . ?
C29B H29B 1.0000 . ?
C30B C31B 1.548(18) . ?
C30B H30C 0.9900 . ?
C30B H30D 0.9900 . ?
C31B C32B 1.536(18) . ?
C31B H31C 0.9900 . ?
C31B H31D 0.9900 . ?
C32B C33B 1.452(19) . ?
C32B H32C 0.9900 . ?
C32B H32D 0.9900 . ?
C33B C34B 1.554(17) . ?
C33B H33C 0.9900 . ?
C33B H33D 0.9900 . ?
C34B H34C 0.9900 . ?
C34B H34D 0.9900 . ?

loop_
_geom_torsion_atom_site_label_1
_geom_torsion_atom_site_label_2
_geom_torsion_atom_site_label_3
_geom_torsion_atom_site_label_4
_geom_torsion
_geom_torsion_site_symmetry_1
_geom_torsion_site_symmetry_2
_geom_torsion_site_symmetry_3
_geom_torsion_site_symmetry_4
_geom_torsion_publ_flag
C7 N1 C1 S1 -178.68(17) . . . . ?
B1 N1 C1 S1 -4.1(3) . . . . ?
C7 N1 C1 S2 1.0(2) . . . . ?
B1 N1 C1 S2 175.53(17) . . . . ?
Ru1 S1 C1 N1 3.1(2) . . . . ?
Ru1 S1 C1 S2 -176.50(12) . . . . ?
C2 S2 C1 N1 -1.35(18) . . . . ?
C2 S2 C1 S1 178.33(16) . . . . ?
C1 S2 C2 C3 -177.7(3) . . . . ?
C1 S2 C2 C7 1.33(19) . . . . ?
C7 C2 C3 C4 1.4(4) . . . . ?
S2 C2 C3 C4 -179.6(2) . . . . ?
C2 C3 C4 C5 0.1(4) . . . . ?
C3 C4 C5 C6 -1.7(4) . . . . ?
C4 C5 C6 C7 1.7(4) . . . . ?
C5 C6 C7 C2 -0.1(4) . . . . ?
C5 C6 C7 N1 -179.6(2) . . . . ?
C3 C2 C7 C6 -1.4(4) . . . . ?
S2 C2 C7 C6 179.40(19) . . . . ?
C3 C2 C7 N1 178.1(2) . . . . ?
S2 C2 C7 N1 -1.1(3) . . . . ?
C1 N1 C7 C6 179.6(2) . . . . ?
B1 N1 C7 C6 5.2(4) . . . . ?
C1 N1 C7 C2 0.0(3) . . . . ?
B1 N1 C7 C2 -174.3(2) . . . . ?
C1 N1 B1 S5 -71.9(2) . . . . ?
C7 N1 B1 S5 102.0(2) . . . . ?
C1 N1 B1 Ru1 2.5(3) . . . . ?
C7 N1 B1 Ru1 176.44(17) . . . . ?
C10 N2 B2 S5 73.2(2) . . . . ?
C16 N2 B2 S5 -102.4(2) . . . . ?
C10 N2 B2 Ru1 -1.6(3) . . . . ?
C16 N2 B2 Ru1 -177.29(17) . . . . ?
C16 N2 C10 S3 178.86(17) . . . . ?
B2 N2 C10 S3 2.7(3) . . . . ?
C16 N2 C10 S4 -1.3(3) . . . . ?
B2 N2 C10 S4 -177.47(17) . . . . ?
Ru1 S3 C10 N2 -2.1(2) . . . . ?
Ru1 S3 C10 S4 178.14(13) . . . . ?
C11 S4 C10 N2 0.77(19) . . . . ?
C11 S4 C10 S3 -179.43(16) . . . . ?
C10 S4 C11 C12 179.7(2) . . . . ?
C10 S4 C11 C16 0.00(19) . . . . ?
C16 C11 C12 C13 1.6(4) . . . . ?
S4 C11 C12 C13 -178.1(2) . . . . ?
C11 C12 C13 C14 -0.7(4) . . . . ?
C12 C13 C14 C15 0.1(4) . . . . ?
C13 C14 C15 C16 -0.4(4) . . . . ?
C14 C15 C16 C11 1.2(4) . . . . ?
C14 C15 C16 N2 179.6(2) . . . . ?
C12 C11 C16 C15 -1.9(4) . . . . ?
S4 C11 C16 C15 177.8(2) . . . . ?
C12 C11 C16 N2 179.5(2) . . . . ?
S4 C11 C16 N2 -0.7(3) . . . . ?
C10 N2 C16 C15 -177.1(2) . . . . ?
B2 N2 C16 C15 -1.1(4) . . . . ?
C10 N2 C16 C11 1.4(3) . . . . ?
B2 N2 C16 C11 177.3(2) . . . . ?
C23 P1 C17 C18 56.2(2) . . . . ?
C29A P1 C17 C18 164.3(2) . . . . ?
C29B P1 C17 C18 168.1(11) . . . . ?
Ru1 P1 C17 C18 -66.55(19) . . . . ?
C23 P1 C17 C22 -179.54(19) . . . . ?
C29A P1 C17 C22 -71.5(3) . . . . ?
C29B P1 C17 C22 -67.6(11) . . . . ?
Ru1 P1 C17 C22 57.7(2) . . . . ?
C22 C17 C18 C19 53.6(3) . . . . ?
P1 C17 C18 C19 177.7(2) . . . . ?
C17 C18 C19 C20 -57.2(4) . . . . ?
C18 C19 C20 C21 58.8(4) . . . . ?
C19 C20 C21 C22 -57.5(4) . . . . ?
C20 C21 C22 C17 54.8(4) . . . . ?
C18 C17 C22 C21 -52.5(3) . . . . ?
P1 C17 C22 C21 -177.6(2) . . . . ?
C17 P1 C23 C24 50.7(2) . . . . ?
C29A P1 C23 C24 -59.3(3) . . . . ?
C29B P1 C23 C24 -54.6(16) . . . . ?
Ru1 P1 C23 C24 172.27(16) . . . . ?
C17 P1 C23 C28 179.45(17) . . . . ?
C29A P1 C23 C28 69.5(3) . . . . ?
C29B P1 C23 C28 74.2(16) . . . . ?
Ru1 P1 C23 C28 -58.94(18) . . . . ?
C28 C23 C24 C25 58.4(3) . . . . ?
P1 C23 C24 C25 -171.6(2) . . . . ?
C23 C24 C25 C26 -58.3(3) . . . . ?
C24 C25 C26 C27 56.0(4) . . . . ?
C25 C26 C27 C28 -54.6(4) . . . . ?
C26 C27 C28 C23 55.6(3) . . . . ?
C24 C23 C28 C27 -56.9(3) . . . . ?
P1 C23 C28 C27 169.88(18) . . . . ?
C17 P1 C29A C30A 98.7(4) . . . . ?
C23 P1 C29A C30A -153.1(4) . . . . ?
Ru1 P1 C29A C30A -27.1(5) . . . . ?
C17 P1 C29A C34A -29.4(4) . . . . ?
C23 P1 C29A C34A 78.7(3) . . . . ?
Ru1 P1 C29A C34A -155.3(3) . . . . ?
C34A C29A C30A C31A -59.7(5) . . . . ?
P1 C29A C30A C31A 169.1(4) . . . . ?
C29A C30A C31A C32A 56.2(6) . . . . ?
C30A C31A C32A C33A -54.2(6) . . . . ?
C31A C32A C33A C34A 55.4(6) . . . . ?
C30A C29A C34A C33A 60.3(5) . . . . ?
P1 C29A C34A C33A -167.9(3) . . . . ?
C32A C33A C34A C29A -58.7(5) . . . . ?
C34B C29B C30B C31B 58(4) . . . . ?
P1 C29B C30B C31B -176(2) . . . . ?
C29B C30B C31B C32B -57(3) . . . . ?
C30B C31B C32B C33B 54(3) . . . . ?
C31B C32B C33B C34B -52(3) . . . . ?
C30B C29B C34B C33B -60(3) . . . . ?
P1 C29B C34B C33B 175(2) . . . . ?
C32B C33B C34B C29B 58(3) . . . . ?
